data_7064034
loop_
_publ_author_name
'Price, Lee'
'Li, Zonyuan'
'Zhang, Wei'

_publ_section_title
;
 Synthesis of a pyrroloquinoline-containing polycyclic scaffold via
 decarboxylative [3+2] cycloaddition and aza-Wittig reactions
;
_journal_issue 43
_journal_name_full 'New Journal of Chemistry'
_journal_page_first 18970
_journal_page_last 18973
_journal_paper_doi 10.1039/D5NJ03128A
_journal_volume 49
_journal_year 2025
_chemical_formula_sum 'C15 H17 N5 O2'
_chemical_formula_weight 299.33
_space_group_crystal_system monoclinic
_space_group_IT_number 14
_space_group_name_Hall '-P 2ybc'
_space_group_name_H-M_alt 'P 1 21/c 1'
_atom_sites_solution_hydrogens mixed
_atom_sites_solution_primary 'intrinsic phasing'
_atom_sites_solution_secondary 'Fourier difference maps'
_audit_creation_method SHELXL-2014/6
_audit_update_record
;
2025-05-13 deposited with the CCDC.	2025-10-01 downloaded from the CCDC.
;
_cell_angle_alpha 90
_cell_angle_beta 111.489(3)
_cell_angle_gamma 90
_cell_formula_units_Z 4
_cell_length_a 14.0582(13)
_cell_length_b 8.7981(7)
_cell_length_c 13.4520(12)
_cell_measurement_reflns_used 9911
_cell_measurement_temperature 300(2)
_cell_measurement_theta_max 26.28
_cell_measurement_theta_min 2.79
_cell_volume 1548.2(2)
_computing_cell_refinement 'Bruker SAINT'
_computing_data_collection 'Bruker APEX4'
_computing_data_reduction 'Bruker SAINT'
_computing_molecular_graphics 'Bruker SHELXTL'
_computing_publication_material 'Bruker SHELXTL'
_computing_structure_refinement 'SHELXL-2014/6 (Sheldrick, 2014)'
_computing_structure_solution 'SHELXS-97 (Sheldrick 2008)'
_diffrn_ambient_temperature 300(2)
_diffrn_measured_fraction_theta_full 0.991
_diffrn_measured_fraction_theta_max 0.992
_diffrn_measurement_device_type 'Bruker APEX-IV photon 200'
_diffrn_measurement_method '\f and \w scans'
_diffrn_radiation_type MoK\a
_diffrn_radiation_wavelength 0.71073
_diffrn_reflns_av_R_equivalents 0.0340
_diffrn_reflns_av_unetI/netI 0.0145
_diffrn_reflns_Laue_measured_fraction_full 0.991
_diffrn_reflns_Laue_measured_fraction_max 0.992
_diffrn_reflns_limit_h_max 17
_diffrn_reflns_limit_h_min -17
_diffrn_reflns_limit_k_max 10
_diffrn_reflns_limit_k_min -10
_diffrn_reflns_limit_l_max 16
_diffrn_reflns_limit_l_min -16
_diffrn_reflns_number 33191
_diffrn_reflns_point_group_measured_fraction_full 0.991
_diffrn_reflns_point_group_measured_fraction_max 0.992
_diffrn_reflns_theta_full 25.242
_diffrn_reflns_theta_max 26.384
_diffrn_reflns_theta_min 3.051
_exptl_absorpt_coefficient_mu 0.089
_exptl_absorpt_correction_T_max 0.745
_exptl_absorpt_correction_T_min 0.701
_exptl_absorpt_correction_type multi-scan
_exptl_absorpt_process_details sadabs
_exptl_crystal_colour colourless
_exptl_crystal_density_diffrn 1.284
_exptl_crystal_description block
_exptl_crystal_F_000 632
_exptl_crystal_size_max 0.360
_exptl_crystal_size_mid 0.350
_exptl_crystal_size_min 0.190
_refine_diff_density_max 0.224
_refine_diff_density_min -0.197
_refine_diff_density_rms 0.029
_refine_ls_extinction_method none
_refine_ls_goodness_of_fit_ref 1.002
_refine_ls_hydrogen_treatment mixed
_refine_ls_matrix_type full
_refine_ls_number_parameters 217
_refine_ls_number_reflns 3141
_refine_ls_number_restraints 16
_refine_ls_restrained_S_all 1.008
_refine_ls_R_factor_all 0.0536
_refine_ls_R_factor_gt 0.0432
_refine_ls_shift/su_max 0.001
_refine_ls_shift/su_mean 0.000
_refine_ls_structure_factor_coef Fsqd
_refine_ls_weighting_details 'w=1/[\s^2^(Fo^2^)+(0.0617P)^2^+0.4258P] where P=(Fo^2^+2Fc^2^)/3'
_refine_ls_weighting_scheme calc
_refine_ls_wR_factor_gt 0.1103
_refine_ls_wR_factor_ref 0.1198
_reflns_Friedel_coverage 0.000
_reflns_number_gt 2618
_reflns_number_total 3141
_reflns_threshold_expression 'I > 2\s(I)'
_cod_data_source_file d5nj03128a2.cif
_cod_data_source_block umd2960f_a
_cod_depositor_comments 'Adding full bibliography for 7064031--7064035.cif.'
_cod_original_sg_symbol_H-M 'P 21/c'
_cod_database_code 7064034
_shelx_space_group_comment
; 
The symmetry employed for this shelxl refinement is uniquely defined 
by the following loop, which should always be used as a source of 
symmetry information in preference to the above space-group names. 
They are only intended as comments. 
;
_shelx_estimated_absorpt_t_min 0.969
_shelx_estimated_absorpt_t_max 0.983
_shelxl_version_number 2014/6

loop_
_space_group_symop_operation_xyz
'x, y, z'
'-x, y+1/2, -z+1/2'
'-x, -y, -z'
'x, -y-1/2, z-1/2'

loop_
_atom_site_label
_atom_site_type_symbol
_atom_site_fract_x
_atom_site_fract_y
_atom_site_fract_z
_atom_site_U_iso_or_equiv
_atom_site_adp_type
_atom_site_occupancy
_atom_site_site_symmetry_order
_atom_site_calc_flag
_atom_site_refinement_flags_posn
_atom_site_refinement_flags_adp
_atom_site_refinement_flags_occupancy
_atom_site_disorder_assembly
_atom_site_disorder_group
O1 O 0.08369(10) 0.31033(18) -0.01586(9) 0.0766(4) Uani 1 1 d . . . . .
O2 O 0.39105(10) 0.41713(18) 0.23661(10) 0.0814(5) Uani 1 1 d . . . . .
N1 N 0.14361(9) 0.21336(16) 0.28128(9) 0.0455(3) Uani 1 1 d . . . . .
H1 H 0.1153(14) 0.196(2) 0.3286(15) 0.063(5) Uiso 1 1 d . . . . .
N2 N 0.23071(11) 0.40039(15) 0.10950(10) 0.0546(3) Uani 1 1 d D U . . .
N3 N 0.43702(10) 0.17272(15) 0.50938(10) 0.0546(3) Uani 1 1 d . . . . .
N4 N 0.51663(10) 0.16056(17) 0.58896(11) 0.0599(4) Uani 1 1 d . . . . .
N5 N 0.58944(13) 0.1361(2) 0.65828(15) 0.0897(6) Uani 1 1 d . . . . .
C1 C 0.10829(11) 0.10932(18) 0.18942(11) 0.0460(4) Uani 1 1 d . . . . .
C2 C 0.18467(10) 0.15260(16) 0.13532(10) 0.0385(3) Uani 1 1 d . . . . .
H2A H 0.1963 0.0663 0.0951 0.046 Uiso 1 1 calc R U . . .
C3 C 0.15637(11) 0.29236(19) 0.06635(11) 0.0474(4) Uani 1 1 d . . . . .
C4 C 0.31216(12) 0.34858(19) 0.19620(11) 0.0495(4) Uani 1 1 d . . . . .
C5 C 0.28392(9) 0.19638(16) 0.22729(10) 0.0384(3) Uani 1 1 d . . . . .
H5A H 0.3379 0.1213 0.2361 0.046 Uiso 1 1 calc R U . . .
C6 C 0.25465(10) 0.20384(16) 0.32876(10) 0.0380(3) Uani 1 1 d . . . . .
H6A H 0.2738 0.1078 0.3679 0.046 Uiso 1 1 calc R U . . .
C7 C 0.29900(9) 0.33428(16) 0.40528(9) 0.0366(3) Uani 1 1 d . . . . .
C8 C 0.38791(10) 0.31803(16) 0.49538(10) 0.0387(3) Uani 1 1 d . . . . .
C9 C 0.42620(11) 0.43737(18) 0.56619(11) 0.0467(3) Uani 1 1 d . . . . .
H9A H 0.4852 0.4241 0.6264 0.056 Uiso 1 1 calc R U . . .
C10 C 0.37671(12) 0.57537(19) 0.54717(13) 0.0532(4) Uani 1 1 d . . . . .
H10A H 0.4021 0.6556 0.5946 0.064 Uiso 1 1 calc R U . . .
C11 C 0.28928(12) 0.59452(19) 0.45761(13) 0.0558(4) Uani 1 1 d . . . . .
H11A H 0.2561 0.6880 0.4442 0.067 Uiso 1 1 calc R U . . .
C12 C 0.25128(11) 0.47506(18) 0.38807(12) 0.0478(4) Uani 1 1 d . . . . .
H12A H 0.1922 0.4892 0.3281 0.057 Uiso 1 1 calc R U . . .
C13 C 0.12131(16) -0.0589(2) 0.21983(15) 0.0714(5) Uani 1 1 d . . . . .
H13A H 0.0945 -0.1199 0.1564 0.107 Uiso 1 1 calc R U . . .
H13B H 0.0851 -0.0814 0.2662 0.107 Uiso 1 1 calc R U . . .
H13C H 0.1926 -0.0812 0.2559 0.107 Uiso 1 1 calc R U . . .
C14 C -0.00378(12) 0.1435(3) 0.12532(14) 0.0685(5) Uani 1 1 d . . . . .
H14C H -0.0264 0.0832 0.0614 0.103 Uiso 1 1 calc R U . . .
H14B H -0.0115 0.2493 0.1067 0.103 Uiso 1 1 calc R U . . .
H14A H -0.0440 0.1194 0.1675 0.103 Uiso 1 1 calc R U . . .
C15 C 0.2420(10) 0.5491(8) 0.0645(10) 0.076(2) Uani 0.57(3) 1 d D U P A 1
H15A H 0.2495 0.6270 0.1168 0.114 Uiso 0.57(3) 1 calc R U P A 1
H15B H 0.1824 0.5694 0.0023 0.114 Uiso 0.57(3) 1 calc R U P A 1
H15C H 0.3013 0.5476 0.0453 0.114 Uiso 0.57(3) 1 calc R U P A 1
C15A C 0.2099(16) 0.5537(12) 0.0607(14) 0.091(4) Uani 0.43(3) 1 d D U P A 2
H15D H 0.2568 0.6254 0.1071 0.136 Uiso 0.43(3) 1 calc R U P A 2
H15E H 0.1411 0.5830 0.0504 0.136 Uiso 0.43(3) 1 calc R U P A 2
H15F H 0.2181 0.5520 -0.0070 0.136 Uiso 0.43(3) 1 calc R U P A 2

loop_
_atom_site_aniso_label
_atom_site_aniso_U_11
_atom_site_aniso_U_22
_atom_site_aniso_U_33
_atom_site_aniso_U_23
_atom_site_aniso_U_13
_atom_site_aniso_U_12
O1 0.0649(8) 0.1143(12) 0.0392(6) 0.0173(6) 0.0055(6) 0.0091(7)
O2 0.0790(9) 0.1095(12) 0.0592(7) -0.0235(7) 0.0294(7) -0.0551(8)
N1 0.0369(6) 0.0677(8) 0.0333(6) -0.0112(5) 0.0147(5) -0.0104(5)
N2 0.0728(9) 0.0482(7) 0.0468(7) 0.0037(6) 0.0266(7) -0.0035(6)
N3 0.0495(7) 0.0555(8) 0.0439(7) 0.0005(6) -0.0005(6) 0.0065(6)
N4 0.0516(8) 0.0616(9) 0.0534(8) 0.0049(6) 0.0039(7) 0.0069(6)
N5 0.0649(10) 0.0927(13) 0.0788(11) 0.0091(10) -0.0124(9) 0.0172(9)
C1 0.0414(7) 0.0599(9) 0.0351(7) -0.0099(6) 0.0119(6) -0.0145(6)
C2 0.0376(7) 0.0457(7) 0.0308(6) -0.0090(5) 0.0110(5) -0.0025(5)
C3 0.0481(8) 0.0632(9) 0.0319(7) -0.0002(6) 0.0158(6) 0.0033(7)
C4 0.0537(8) 0.0622(9) 0.0386(7) -0.0144(7) 0.0240(7) -0.0173(7)
C5 0.0318(6) 0.0484(7) 0.0330(6) -0.0050(5) 0.0097(5) 0.0023(5)
C6 0.0379(7) 0.0443(7) 0.0283(6) -0.0011(5) 0.0081(5) -0.0018(5)
C7 0.0342(6) 0.0464(7) 0.0299(6) -0.0028(5) 0.0125(5) -0.0027(5)
C8 0.0355(6) 0.0492(8) 0.0317(6) -0.0007(5) 0.0126(5) -0.0030(5)
C9 0.0386(7) 0.0621(9) 0.0364(7) -0.0088(6) 0.0103(6) -0.0103(6)
C10 0.0546(9) 0.0564(9) 0.0520(9) -0.0207(7) 0.0234(7) -0.0138(7)
C11 0.0570(9) 0.0499(9) 0.0615(10) -0.0097(7) 0.0230(8) 0.0053(7)
C12 0.0419(7) 0.0542(9) 0.0432(7) -0.0058(6) 0.0109(6) 0.0062(6)
C13 0.0859(13) 0.0641(11) 0.0605(10) -0.0056(9) 0.0223(10) -0.0308(10)
C14 0.0376(8) 0.1119(16) 0.0527(9) -0.0216(10) 0.0128(7) -0.0162(9)
C15 0.110(6) 0.048(3) 0.084(4) 0.016(2) 0.053(4) 0.007(3)
C15A 0.118(8) 0.073(5) 0.078(5) 0.022(4) 0.031(5) -0.021(4)

loop_
_atom_type_symbol
_atom_type_description
_atom_type_scat_dispersion_real
_atom_type_scat_dispersion_imag
_atom_type_scat_source
C C 0.0033 0.0016 'International Tables Vol C Tables 4.2.6.8 and 6.1.1.4'
H H 0.0000 0.0000 'International Tables Vol C Tables 4.2.6.8 and 6.1.1.4'
N N 0.0061 0.0033 'International Tables Vol C Tables 4.2.6.8 and 6.1.1.4'
O O 0.0106 0.0060 'International Tables Vol C Tables 4.2.6.8 and 6.1.1.4'

loop_
_geom_angle_atom_site_label_1
_geom_angle_atom_site_label_2
_geom_angle_atom_site_label_3
_geom_angle
_geom_angle_site_symmetry_1
_geom_angle_site_symmetry_3
_geom_angle_publ_flag
C6 N1 C1 108.09(11) . . ?
C6 N1 H1 111.7(12) . . ?
C1 N1 H1 113.5(12) . . ?
C3 N2 C4 113.34(13) . . ?
C3 N2 C15 128.3(6) . . ?
C4 N2 C15 117.4(6) . . ?
C3 N2 C15A 116.5(7) . . ?
C4 N2 C15A 130.1(7) . . ?
N4 N3 C8 115.50(13) . . ?
N5 N4 N3 173.60(19) . . ?
N1 C1 C14 108.28(13) . . ?
N1 C1 C13 114.05(13) . . ?
C14 C1 C13 109.88(14) . . ?
N1 C1 C2 99.38(10) . . ?
C14 C1 C2 115.89(13) . . ?
C13 C1 C2 109.15(14) . . ?
C3 C2 C5 104.41(11) . . ?
C3 C2 C1 114.75(12) . . ?
C5 C2 C1 105.33(10) . . ?
C3 C2 H2A 110.7 . . ?
C5 C2 H2A 110.7 . . ?
C1 C2 H2A 110.7 . . ?
O1 C3 N2 123.55(16) . . ?
O1 C3 C2 127.94(15) . . ?
N2 C3 C2 108.46(12) . . ?
O2 C4 N2 123.99(17) . . ?
O2 C4 C5 128.04(16) . . ?
N2 C4 C5 107.97(12) . . ?
C4 C5 C2 104.74(11) . . ?
C4 C5 C6 112.78(11) . . ?
C2 C5 C6 105.16(10) . . ?
C4 C5 H5A 111.3 . . ?
C2 C5 H5A 111.3 . . ?
C6 C5 H5A 111.3 . . ?
N1 C6 C7 111.26(11) . . ?
N1 C6 C5 101.65(9) . . ?
C7 C6 C5 116.75(11) . . ?
N1 C6 H6A 108.9 . . ?
C7 C6 H6A 108.9 . . ?
C5 C6 H6A 108.9 . . ?
C12 C7 C8 117.49(12) . . ?
C12 C7 C6 120.63(11) . . ?
C8 C7 C6 121.87(12) . . ?
C9 C8 C7 121.23(13) . . ?
C9 C8 N3 122.56(12) . . ?
C7 C8 N3 116.20(12) . . ?
C10 C9 C8 119.85(13) . . ?
C10 C9 H9A 120.1 . . ?
C8 C9 H9A 120.1 . . ?
C9 C10 C11 119.86(14) . . ?
C9 C10 H10A 120.1 . . ?
C11 C10 H10A 120.1 . . ?
C12 C11 C10 119.94(15) . . ?
C12 C11 H11A 120.0 . . ?
C10 C11 H11A 120.0 . . ?
C11 C12 C7 121.62(14) . . ?
C11 C12 H12A 119.2 . . ?
C7 C12 H12A 119.2 . . ?
C1 C13 H13A 109.5 . . ?
C1 C13 H13B 109.5 . . ?
H13A C13 H13B 109.5 . . ?
C1 C13 H13C 109.5 . . ?
H13A C13 H13C 109.5 . . ?
H13B C13 H13C 109.5 . . ?
C1 C14 H14C 109.5 . . ?
C1 C14 H14B 109.5 . . ?
H14C C14 H14B 109.5 . . ?
C1 C14 H14A 109.5 . . ?
H14C C14 H14A 109.5 . . ?
H14B C14 H14A 109.5 . . ?
N2 C15 H15A 109.5 . . ?
N2 C15 H15B 109.5 . . ?
H15A C15 H15B 109.5 . . ?
N2 C15 H15C 109.5 . . ?
H15A C15 H15C 109.5 . . ?
H15B C15 H15C 109.5 . . ?
N2 C15A H15D 109.5 . . ?
N2 C15A H15E 109.5 . . ?
H15D C15A H15E 109.5 . . ?
N2 C15A H15F 109.5 . . ?
H15D C15A H15F 109.5 . . ?
H15E C15A H15F 109.5 . . ?

loop_
_geom_bond_atom_site_label_1
_geom_bond_atom_site_label_2
_geom_bond_distance
_geom_bond_site_symmetry_2
_geom_bond_publ_flag
O1 C3 1.2101(18) . ?
O2 C4 1.2032(18) . ?
N1 C6 1.4564(17) . ?
N1 C1 1.4703(18) . ?
N1 H1 0.878(19) . ?
N2 C3 1.374(2) . ?
N2 C4 1.379(2) . ?
N2 C15 1.474(6) . ?
N2 C15A 1.482(8) . ?
N3 N4 1.2377(17) . ?
N3 C8 1.4323(19) . ?
N4 N5 1.1244(19) . ?
C1 C14 1.523(2) . ?
C1 C13 1.529(3) . ?
C1 C2 1.5493(19) . ?
C2 C3 1.503(2) . ?
C2 C5 1.5365(17) . ?
C2 H2A 0.9800 . ?
C4 C5 1.499(2) . ?
C5 C6 1.5647(17) . ?
C5 H5A 0.9800 . ?
C6 C7 1.5150(18) . ?
C6 H6A 0.9800 . ?
C7 C12 1.387(2) . ?
C7 C8 1.3935(17) . ?
C8 C9 1.387(2) . ?
C9 C10 1.376(2) . ?
C9 H9A 0.9300 . ?
C10 C11 1.381(2) . ?
C10 H10A 0.9300 . ?
C11 C12 1.378(2) . ?
C11 H11A 0.9300 . ?
C12 H12A 0.9300 . ?
C13 H13A 0.9600 . ?
C13 H13B 0.9600 . ?
C13 H13C 0.9600 . ?
C14 H14C 0.9600 . ?
C14 H14B 0.9600 . ?
C14 H14A 0.9600 . ?
C15 H15A 0.9600 . ?
C15 H15B 0.9600 . ?
C15 H15C 0.9600 . ?
C15A H15D 0.9600 . ?
C15A H15E 0.9600 . ?
C15A H15F 0.9600 . ?

loop_
_geom_hbond_atom_site_label_D
_geom_hbond_atom_site_label_H
_geom_hbond_atom_site_label_A
_geom_hbond_distance_DH
_geom_hbond_distance_HA
_geom_hbond_distance_DA
_geom_hbond_angle_DHA
_geom_hbond_site_symmetry_A
N1 H1 O1 0.878(19) 2.29(2) 3.1438(18) 162.9(16) 4_566
C5 H5A N5 0.98 2.67 3.477(2) 139.8 3_656
C9 H9A O2 0.93 2.45 3.2067(18) 138.0 3_666

loop_
_geom_torsion_atom_site_label_1
_geom_torsion_atom_site_label_2
_geom_torsion_atom_site_label_3
_geom_torsion_atom_site_label_4
_geom_torsion
_geom_torsion_site_symmetry_1
_geom_torsion_site_symmetry_2
_geom_torsion_site_symmetry_3
_geom_torsion_site_symmetry_4
_geom_torsion_publ_flag
C6 N1 C1 C14 -167.81(13) . . . . ?
C6 N1 C1 C13 69.53(16) . . . . ?
C6 N1 C1 C2 -46.43(14) . . . . ?
N1 C1 C2 C3 -81.84(13) . . . . ?
C14 C1 C2 C3 33.86(18) . . . . ?
C13 C1 C2 C3 158.52(12) . . . . ?
N1 C1 C2 C5 32.40(14) . . . . ?
C14 C1 C2 C5 148.10(14) . . . . ?
C13 C1 C2 C5 -87.24(13) . . . . ?
C4 N2 C3 O1 -172.70(14) . . . . ?
C15 N2 C3 O1 -4.4(6) . . . . ?
C15A N2 C3 O1 10.2(10) . . . . ?
C4 N2 C3 C2 4.81(17) . . . . ?
C15 N2 C3 C2 173.1(6) . . . . ?
C15A N2 C3 C2 -172.3(10) . . . . ?
C5 C2 C3 O1 179.50(15) . . . . ?
C1 C2 C3 O1 -65.7(2) . . . . ?
C5 C2 C3 N2 2.13(15) . . . . ?
C1 C2 C3 N2 116.90(13) . . . . ?
C3 N2 C4 O2 169.56(15) . . . . ?
C15 N2 C4 O2 -0.1(6) . . . . ?
C15A N2 C4 O2 -13.8(12) . . . . ?
C3 N2 C4 C5 -9.88(16) . . . . ?
C15 N2 C4 C5 -179.6(5) . . . . ?
C15A N2 C4 C5 166.8(11) . . . . ?
O2 C4 C5 C2 -168.93(15) . . . . ?
N2 C4 C5 C2 10.47(14) . . . . ?
O2 C4 C5 C6 77.25(19) . . . . ?
N2 C4 C5 C6 -103.34(12) . . . . ?
C3 C2 C5 C4 -7.47(13) . . . . ?
C1 C2 C5 C4 -128.71(12) . . . . ?
C3 C2 C5 C6 111.61(12) . . . . ?
C1 C2 C5 C6 -9.63(14) . . . . ?
C1 N1 C6 C7 165.65(11) . . . . ?
C1 N1 C6 C5 40.67(14) . . . . ?
C4 C5 C6 N1 96.29(13) . . . . ?
C2 C5 C6 N1 -17.27(13) . . . . ?
C4 C5 C6 C7 -24.95(16) . . . . ?
C2 C5 C6 C7 -138.51(12) . . . . ?
N1 C6 C7 C12 -31.39(17) . . . . ?
C5 C6 C7 C12 84.64(15) . . . . ?
N1 C6 C7 C8 148.06(12) . . . . ?
C5 C6 C7 C8 -95.91(15) . . . . ?
C12 C7 C8 C9 1.12(19) . . . . ?
C6 C7 C8 C9 -178.35(12) . . . . ?
C12 C7 C8 N3 -178.29(12) . . . . ?
C6 C7 C8 N3 2.24(18) . . . . ?
N4 N3 C8 C9 -0.3(2) . . . . ?
N4 N3 C8 C7 179.07(13) . . . . ?
C7 C8 C9 C10 -0.8(2) . . . . ?
N3 C8 C9 C10 178.61(14) . . . . ?
C8 C9 C10 C11 -0.1(2) . . . . ?
C9 C10 C11 C12 0.6(2) . . . . ?
C10 C11 C12 C7 -0.2(2) . . . . ?
C8 C7 C12 C11 -0.6(2) . . . . ?
C6 C7 C12 C11 178.85(14) . . . . ?
